data_1525997
loop_
_publ_author_name
'Evstigneyeva, T.L.'
'Kabalov, Yu.K.'

_publ_section_title
;
 Crystal structure of the cubic modification of Cu2 Fe Sn S4
;
_journal_name_full Kristallografiya
_journal_page_first 418
_journal_page_last 422
_journal_volume 46
_journal_year 2001
_chemical_formula_sum 'Cu1.86 Fe0.8 S4 Sn0.97'
_chemical_name_systematic '(Cu1.86 Fe0.44 Sn0.33) ((Sn0.64 Fe0.36) S4)'
_space_group_IT_number 215
_symmetry_space_group_name_Hall 'P -4 2 3'
_symmetry_space_group_name_H-M 'P -4 3 m'
_cell_angle_alpha 90
_cell_angle_beta 90
_cell_angle_gamma 90
_cell_formula_units_Z 1
_cell_length_a 5.4179
_cell_length_b 5.4179
_cell_length_c 5.4179
_cell_volume 159.035
_citation_journal_id_ASTM KRISAJ
_cod_data_source_file Evstigneyeva_KRISAJ_2001_1759.cif
_cod_data_source_block Cu1.86Fe0.8S4Sn0.97
_cod_original_cell_volume 159.0351
_cod_database_code 1525997

loop_
_symmetry_equiv_pos_as_xyz
x,y,z
y,-x,-z
-x,-y,z
-y,x,-z
x,-y,-z
-y,-x,z
-x,y,-z
y,x,z
z,x,y
x,-z,-y
-z,-x,y
-x,z,-y
z,-x,-y
-x,-z,y
-z,x,-y
x,z,y
y,z,x
y,-z,-x
-z,-y,x
-y,z,-x
z,y,x
-y,-z,x
-z,y,-x
z,-y,-x

loop_
_atom_site_label
_atom_site_type_symbol
_atom_site_fract_x
_atom_site_fract_y
_atom_site_fract_z
_atom_site_occupancy
_atom_site_U_iso_or_equiv
Sn1 Sn+4 0 0 0 0.64 0.0
Fe2 Fe+2 0 0.5 0.5 0.147 0.0
Cu1 Cu+1 0 0.5 0.5 0.62 0.0
S1 S-2 0.2583 0.2583 0.2583 1 0.0
Fe1 Fe+2 0 0 0 0.36 0.0
Sn2 Sn+4 0 0.5 0.5 0.11 0.0
